data_1524412
loop_
_publ_author_name
'Gignoux, D.'
'Fernandes, J.R.'
'Gomez-Sal, J.C.'

_publ_section_title
;
 Magnetic structure of the Er2 Pt antiferromagnet
;
_journal_name_full 'Physica Status Solidi, Sectio A: Applied Research'
_journal_page_first 295
_journal_page_last 300
_journal_volume 86
_journal_year 1984
_chemical_formula_sum 'Er2 Pt'
_space_group_IT_number 62
_symmetry_space_group_name_Hall '-P 2ac 2n'
_symmetry_space_group_name_H-M 'P n m a'
_cell_angle_alpha 90
_cell_angle_beta 90
_cell_angle_gamma 90
_cell_formula_units_Z 4
_cell_length_a 7.037
_cell_length_b 4.705
_cell_length_c 8.668
_cell_volume 286.990
_citation_journal_id_ASTM PSSABA
_cod_data_source_file Gignoux_PSSABA_1984_1766.cif
_cod_data_source_block Er2Pt1
_cod_original_cell_volume 286.9896
_cod_original_formula_sum 'Er2 Pt1'
_cod_database_code 1524412

loop_
_symmetry_equiv_pos_as_xyz
x,y,z
-x+1/2,-y,z+1/2
x+1/2,-y+1/2,-z+1/2
-x,y+1/2,-z
-x,-y,-z
x-1/2,y,-z-1/2
-x-1/2,y-1/2,z-1/2
x,-y-1/2,z

loop_
_atom_site_label
_atom_site_type_symbol
_atom_site_fract_x
_atom_site_fract_y
_atom_site_fract_z
_atom_site_occupancy
_atom_site_U_iso_or_equiv
Er2 Er 0.988 0.25 0.671 1 0.0
Pt1 Pt 0.248 0.25 0.094 1 0.0
Er1 Er 0.86 0.25 0.08 1 0.0
